data_4120576
loop_
_publ_author_name
'Zhu, Haitao'
'Chen, Pinhong'
'Liu, Guosheng'

_publ_section_title
;
 Pd-catalyzed intramolecular aminohydroxylation of alkenes with hydrogen
 peroxide as oxidant and water as nucleophile.
;
_journal_issue 5
_journal_name_full 'Journal of the American Chemical Society'
_journal_page_first 1766
_journal_page_last 1769
_journal_paper_doi 10.1021/ja412023b
_journal_volume 136
_journal_year 2014
_chemical_formula_sum 'C11 H13 N O5 S'
_chemical_formula_weight 271.28
_chemical_name_systematic
; 
 ? 
;
_space_group_IT_number 14
_symmetry_cell_setting monoclinic
_symmetry_space_group_name_Hall '-P 2yn'
_symmetry_space_group_name_H-M 'P 1 21/n 1'
_atom_sites_solution_hydrogens geom
_atom_sites_solution_primary direct
_atom_sites_solution_secondary difmap
_audit_creation_method SHELXL-97
_cell_angle_alpha 90.00
_cell_angle_beta 109.122(2)
_cell_angle_gamma 90.00
_cell_formula_units_Z 4
_cell_length_a 9.9374(9)
_cell_length_b 10.7588(10)
_cell_length_c 11.9358(11)
_cell_measurement_reflns_used 3155
_cell_measurement_temperature 293(2)
_cell_measurement_theta_max 53.155
_cell_measurement_theta_min 5.233
_cell_volume 1205.70(19)
_computing_cell_refinement 'Bruker SMART'
_computing_data_collection 'Bruker SMART'
_computing_data_reduction 'Bruker SHELXTL'
_computing_molecular_graphics 'Bruker SHELXTL'
_computing_publication_material 'Bruker SHELXTL'
_computing_structure_refinement 'SHELXL-97 (Sheldrick, 1997)'
_computing_structure_solution 'SHELXS-97 (Sheldrick, 1990)'
_diffrn_ambient_temperature 293(2)
_diffrn_measured_fraction_theta_full 0.999
_diffrn_measured_fraction_theta_max 0.999
_diffrn_measurement_device_type 'CCD area detector'
_diffrn_measurement_method 'phi and omega scans'
_diffrn_radiation_monochromator graphite
_diffrn_radiation_source 'fine-focus sealed tube'
_diffrn_radiation_type MoK\a
_diffrn_radiation_wavelength 0.71073
_diffrn_reflns_av_R_equivalents 0.0242
_diffrn_reflns_av_sigmaI/netI 0.0235
_diffrn_reflns_limit_h_max 12
_diffrn_reflns_limit_h_min -12
_diffrn_reflns_limit_k_max 8
_diffrn_reflns_limit_k_min -13
_diffrn_reflns_limit_l_max 14
_diffrn_reflns_limit_l_min -14
_diffrn_reflns_number 7093
_diffrn_reflns_theta_full 26.00
_diffrn_reflns_theta_max 26.00
_diffrn_reflns_theta_min 2.62
_exptl_absorpt_coefficient_mu 0.282
_exptl_absorpt_correction_T_max 1.00000
_exptl_absorpt_correction_T_min 0.11185
_exptl_absorpt_correction_type empirical
_exptl_absorpt_process_details sadabs
_exptl_crystal_colour colorless
_exptl_crystal_density_diffrn 1.494
_exptl_crystal_density_method 'not measured'
_exptl_crystal_description prismatic
_exptl_crystal_F_000 568
_exptl_crystal_size_max 0.211
_exptl_crystal_size_mid 0.158
_exptl_crystal_size_min 0.123
_refine_diff_density_max 0.309
_refine_diff_density_min -0.344
_refine_diff_density_rms 0.054
_refine_ls_extinction_method none
_refine_ls_goodness_of_fit_ref 1.066
_refine_ls_hydrogen_treatment constr
_refine_ls_matrix_type full
_refine_ls_number_parameters 165
_refine_ls_number_reflns 2361
_refine_ls_number_restraints 0
_refine_ls_restrained_S_all 1.066
_refine_ls_R_factor_all 0.0433
_refine_ls_R_factor_gt 0.0384
_refine_ls_shift/su_max 0.027
_refine_ls_shift/su_mean 0.002
_refine_ls_structure_factor_coef Fsqd
_refine_ls_weighting_details 'calc w=1/[\s^2^(Fo^2^)+(0.0584P)^2^+0.3184P] where P=(Fo^2^+2Fc^2^)/3'
_refine_ls_weighting_scheme calc
_refine_ls_wR_factor_gt 0.1045
_refine_ls_wR_factor_ref 0.1095
_reflns_number_gt 2062
_reflns_number_total 2361
_reflns_threshold_expression >2sigma(I)
_cod_data_source_file ja412023b_si_003.cif
_cod_data_source_block cd213170
_cod_depositor_comments
;
The following automatic conversions were performed:

'_symmetry_cell_setting' value 'Monoclinic' changed to 'monoclinic'
according to
/usr/data/users/saulius/automatic-downloads/current/ACS/lib/dictionaries/cif_core.dic
dictionary named 'cif_core.dic' version 2.4.2 from 2011-04-26.

Automatic conversion script
Id: cif_fix_values 2281 2013-09-26 08:29:07Z andrius 
;
_cod_original_sg_symbol_H-M P2(1)/n
_cod_database_code 4120576

loop_
_symmetry_equiv_pos_as_xyz
'x, y, z'
'-x+1/2, y+1/2, -z+1/2'
'-x, -y, -z'
'x-1/2, -y-1/2, z-1/2'

loop_
_atom_site_label
_atom_site_type_symbol
_atom_site_fract_x
_atom_site_fract_y
_atom_site_fract_z
_atom_site_U_iso_or_equiv
_atom_site_adp_type
_atom_site_occupancy
_atom_site_symmetry_multiplicity
_atom_site_calc_flag
_atom_site_refinement_flags
S1 S 0.94467(4) 0.74794(4) 1.02320(4) 0.04426(17) Uani 1 1 d .
N1 N 0.85139(15) 0.85914(14) 1.06217(12) 0.0419(3) Uani 1 1 d .
O1 O 0.83538(17) 0.76658(14) 1.23280(12) 0.0585(4) Uani 1 1 d .
O2 O 0.73456(16) 0.94967(14) 1.16889(12) 0.0578(4) Uani 1 1 d .
O3 O 0.56721(14) 0.85430(15) 0.90777(12) 0.0591(4) Uani 1 1 d .
H3A H 0.5131 0.8204 0.8486 0.089 Uiso 1 1 calc R
O4 O 0.97151(14) 0.79884(14) 0.92241(12) 0.0551(4) Uani 1 1 d .
O5 O 1.05989(15) 0.71773(16) 1.12704(13) 0.0633(4) Uani 1 1 d .
C1 C 0.80971(19) 0.84952(19) 1.16181(15) 0.0464(4) Uani 1 1 d .
C2 C 0.7295(2) 1.03645(18) 1.07496(18) 0.0525(5) Uani 1 1 d .
H2A H 0.7903 1.1075 1.1063 0.063 Uiso 1 1 calc R
H2B H 0.6330 1.0657 1.0368 0.063 Uiso 1 1 calc R
C3 C 0.78240(19) 0.96497(17) 0.98690(16) 0.0444(4) Uani 1 1 d .
H3 H 0.8540 1.0143 0.9665 0.053 Uiso 1 1 calc R
C4 C 0.6652(2) 0.92789(19) 0.87556(16) 0.0511(5) Uani 1 1 d .
H4A H 0.6183 1.0013 0.8335 0.061 Uiso 1 1 calc R
H4B H 0.7044 0.8814 0.8238 0.061 Uiso 1 1 calc R
C5 C 0.83034(18) 0.62000(16) 0.98061(15) 0.0416(4) Uani 1 1 d .
C6 C 0.8222(2) 0.53410(19) 1.06406(16) 0.0550(5) Uani 1 1 d .
H6 H 0.8810 0.5412 1.1425 0.066 Uiso 1 1 calc R
C7 C 0.7262(3) 0.43784(19) 1.02990(17) 0.0593(5) Uani 1 1 d .
H7 H 0.7205 0.3802 1.0862 0.071 Uiso 1 1 calc R
C8 C 0.6379(2) 0.42485(18) 0.91366(17) 0.0498(4) Uani 1 1 d .
C9 C 0.6496(2) 0.51187(17) 0.83137(16) 0.0470(4) Uani 1 1 d .
H9 H 0.5919 0.5041 0.7527 0.056 Uiso 1 1 calc R
C10 C 0.7443(2) 0.60903(17) 0.86312(15) 0.0441(4) Uani 1 1 d .
H10 H 0.7506 0.6665 0.8068 0.053 Uiso 1 1 calc R
C11 C 0.5313(3) 0.3211(2) 0.8766(2) 0.0766(7) Uani 1 1 d .
H11A H 0.5571 0.2666 0.8233 0.115 Uiso 1 1 calc R
H11B H 0.4384 0.3551 0.8375 0.115 Uiso 1 1 calc R
H11C H 0.5303 0.2753 0.9454 0.115 Uiso 1 1 calc R

loop_
_atom_site_aniso_label
_atom_site_aniso_U_11
_atom_site_aniso_U_22
_atom_site_aniso_U_33
_atom_site_aniso_U_23
_atom_site_aniso_U_13
_atom_site_aniso_U_12
S1 0.0339(3) 0.0568(3) 0.0389(3) -0.00654(18) 0.0077(2) 0.00277(17)
N1 0.0376(7) 0.0511(9) 0.0345(7) -0.0043(6) 0.0085(6) 0.0026(6)
O1 0.0664(9) 0.0694(9) 0.0388(7) 0.0061(6) 0.0159(7) 0.0111(7)
O2 0.0671(9) 0.0622(8) 0.0486(8) -0.0042(6) 0.0248(7) 0.0121(7)
O3 0.0423(7) 0.0744(10) 0.0562(8) -0.0141(7) 0.0099(6) -0.0123(7)
O4 0.0472(8) 0.0698(9) 0.0539(8) -0.0087(7) 0.0241(6) -0.0073(6)
O5 0.0414(7) 0.0813(10) 0.0538(8) -0.0107(7) -0.0026(6) 0.0130(7)
C1 0.0412(9) 0.0584(11) 0.0356(9) -0.0070(8) 0.0071(7) 0.0017(8)
C2 0.0515(11) 0.0490(10) 0.0546(11) -0.0068(9) 0.0141(9) 0.0014(8)
C3 0.0395(9) 0.0457(10) 0.0458(10) -0.0004(8) 0.0110(8) -0.0034(7)
C4 0.0484(10) 0.0563(11) 0.0422(10) 0.0016(8) 0.0060(8) 0.0005(8)
C5 0.0419(9) 0.0461(9) 0.0346(8) -0.0019(7) 0.0098(7) 0.0061(7)
C6 0.0714(13) 0.0564(12) 0.0302(9) 0.0028(8) 0.0073(9) 0.0056(10)
C7 0.0893(16) 0.0503(11) 0.0403(10) 0.0076(9) 0.0239(10) 0.0000(10)
C8 0.0611(12) 0.0439(10) 0.0473(10) -0.0004(8) 0.0218(9) 0.0023(8)
C9 0.0516(10) 0.0488(10) 0.0352(9) 0.0007(8) 0.0066(8) 0.0025(8)
C10 0.0524(10) 0.0461(10) 0.0313(8) 0.0025(7) 0.0104(8) 0.0014(8)
C11 0.0985(19) 0.0617(14) 0.0700(15) 0.0020(12) 0.0282(14) -0.0213(13)

loop_
_atom_type_symbol
_atom_type_description
_atom_type_scat_dispersion_real
_atom_type_scat_dispersion_imag
_atom_type_scat_source
C C 0.0033 0.0016 'International Tables Vol C Tables 4.2.6.8 and 6.1.1.4'
H H 0.0000 0.0000 'International Tables Vol C Tables 4.2.6.8 and 6.1.1.4'
N N 0.0061 0.0033 'International Tables Vol C Tables 4.2.6.8 and 6.1.1.4'
O O 0.0106 0.0060 'International Tables Vol C Tables 4.2.6.8 and 6.1.1.4'
S S 0.1246 0.1234 'International Tables Vol C Tables 4.2.6.8 and 6.1.1.4'

loop_
_geom_angle_atom_site_label_1
_geom_angle_atom_site_label_2
_geom_angle_atom_site_label_3
_geom_angle
O5 S1 O4 120.25(9)
O5 S1 N1 106.43(8)
O4 S1 N1 103.56(8)
O5 S1 C5 109.51(9)
O4 S1 C5 109.89(8)
N1 S1 C5 106.11(8)
C1 N1 C3 111.77(14)
C1 N1 S1 122.34(13)
C3 N1 S1 125.01(12)
C1 O2 C2 110.57(14)
C4 O3 H3A 109.5
O1 C1 O2 123.52(17)
O1 C1 N1 127.44(18)
O2 C1 N1 109.04(16)
O2 C2 C3 106.01(15)
O2 C2 H2A 110.5
C3 C2 H2A 110.5
O2 C2 H2B 110.5
C3 C2 H2B 110.5
H2A C2 H2B 108.7
N1 C3 C4 113.85(15)
N1 C3 C2 99.54(14)
C4 C3 C2 113.56(16)
N1 C3 H3 109.8
C4 C3 H3 109.8
C2 C3 H3 109.8
O3 C4 C3 108.25(15)
O3 C4 H4A 110.0
C3 C4 H4A 110.0
O3 C4 H4B 110.0
C3 C4 H4B 110.0
H4A C4 H4B 108.4
C6 C5 C10 120.66(18)
C6 C5 S1 120.17(14)
C10 C5 S1 119.12(14)
C7 C6 C5 119.26(17)
C7 C6 H6 120.4
C5 C6 H6 120.4
C6 C7 C8 121.54(18)
C6 C7 H7 119.2
C8 C7 H7 119.2
C7 C8 C9 117.90(18)
C7 C8 C11 121.63(19)
C9 C8 C11 120.47(19)
C10 C9 C8 121.76(17)
C10 C9 H9 119.1
C8 C9 H9 119.1
C9 C10 C5 118.88(17)
C9 C10 H10 120.6
C5 C10 H10 120.6
C8 C11 H11A 109.5
C8 C11 H11B 109.5
H11A C11 H11B 109.5
C8 C11 H11C 109.5
H11A C11 H11C 109.5
H11B C11 H11C 109.5

loop_
_geom_bond_atom_site_label_1
_geom_bond_atom_site_label_2
_geom_bond_distance
S1 O5 1.4223(15)
S1 O4 1.4242(14)
S1 N1 1.6701(15)
S1 C5 1.7508(19)
N1 C1 1.385(2)
N1 C3 1.473(2)
O1 C1 1.199(2)
O2 C1 1.329(2)
O2 C2 1.447(2)
O3 C4 1.403(2)
O3 H3A 0.8200
C2 C3 1.528(3)
C2 H2A 0.9700
C2 H2B 0.9700
C3 C4 1.506(3)
C3 H3 0.9800
C4 H4A 0.9700
C4 H4B 0.9700
C5 C6 1.380(3)
C5 C10 1.388(2)
C6 C7 1.376(3)
C6 H6 0.9300
C7 C8 1.385(3)
C7 H7 0.9300
C8 C9 1.389(3)
C8 C11 1.502(3)
C9 C10 1.374(3)
C9 H9 0.9300
C10 H10 0.9300
C11 H11A 0.9600
C11 H11B 0.9600
C11 H11C 0.9600

loop_
_geom_hbond_atom_site_label_D
_geom_hbond_atom_site_label_H
_geom_hbond_atom_site_label_A
_geom_hbond_distance_DH
_geom_hbond_distance_HA
_geom_hbond_distance_DA
_geom_hbond_angle_DHA
_geom_hbond_site_symmetry_A
O3 H3A O1 0.82 2.07 2.8650(19) 161.7 4_575

loop_
_geom_torsion_atom_site_label_1
_geom_torsion_atom_site_label_2
_geom_torsion_atom_site_label_3
_geom_torsion_atom_site_label_4
_geom_torsion
O5 S1 N1 C1 -48.72(16)
O4 S1 N1 C1 -176.42(14)
C5 S1 N1 C1 67.86(15)
O5 S1 N1 C3 142.93(15)
O4 S1 N1 C3 15.23(16)
C5 S1 N1 C3 -100.49(15)
C2 O2 C1 O1 176.32(18)
C2 O2 C1 N1 -3.3(2)
C3 N1 C1 O1 171.62(19)
S1 N1 C1 O1 1.9(3)
C3 N1 C1 O2 -8.7(2)
S1 N1 C1 O2 -178.49(12)
C1 O2 C2 C3 13.4(2)
C1 N1 C3 C4 -105.40(18)
S1 N1 C3 C4 64.01(19)
C1 N1 C3 C2 15.76(18)
S1 N1 C3 C2 -174.83(13)
O2 C2 C3 N1 -16.71(18)
O2 C2 C3 C4 104.66(18)
N1 C3 C4 O3 54.5(2)
C2 C3 C4 O3 -58.4(2)
O5 S1 C5 C6 26.55(18)
O4 S1 C5 C6 160.70(15)
N1 S1 C5 C6 -87.95(16)
O5 S1 C5 C10 -156.00(14)
O4 S1 C5 C10 -21.84(17)
N1 S1 C5 C10 89.51(15)
C10 C5 C6 C7 -0.9(3)
S1 C5 C6 C7 176.56(16)
C5 C6 C7 C8 0.3(3)
C6 C7 C8 C9 0.5(3)
C6 C7 C8 C11 -178.9(2)
C7 C8 C9 C10 -0.7(3)
C11 C8 C9 C10 178.8(2)
C8 C9 C10 C5 0.1(3)
C6 C5 C10 C9 0.7(3)
S1 C5 C10 C9 -176.76(14)
